data_4021907
loop_
_publ_author_name
'Peter Shapland'
'Edwin Vedejs'

_publ_section_title
;
 Isopinocampheylborane Derivatives with >99% ee via the DMAP Complex
;
_journal_name_full 'Journal of Organic Chemistry'
_journal_page_first 6666
_journal_page_last 6669
_journal_paper_doi 10.1021/jo061002q
_journal_volume 71
_journal_year 2006
_chemical_formula_sum 'C24 H29 B F N O'
_chemical_formula_weight 377.29
_chemical_name_systematic
;
  ?
;
_space_group_IT_number 4
_symmetry_cell_setting monoclinic
_symmetry_space_group_name_Hall 'P 2yb'
_symmetry_space_group_name_H-M 'P 1 21 1'
_atom_sites_solution_hydrogens difmap
_atom_sites_solution_primary direct
_atom_sites_solution_secondary difmap
_audit_creation_method SHELXL-97
_cell_angle_alpha 90.00
_cell_angle_beta 90.287(3)
_cell_angle_gamma 90.00
_cell_formula_units_Z 4
_cell_length_a 8.7767(18)
_cell_length_b 22.603(5)
_cell_length_c 10.482(2)
_cell_measurement_reflns_used 6220
_cell_measurement_temperature 158(2)
_cell_measurement_theta_max 24.93
_cell_measurement_theta_min 2.49
_cell_volume 2079.3(7)
_computing_cell_refinement 'Bruker SMART'
_computing_data_collection 'Bruker SMART'
_computing_data_reduction 'Bruker SHELXTL'
_computing_molecular_graphics 'Bruker SHELXTL'
_computing_publication_material 'Bruker SHELXTL'
_computing_structure_refinement 'Bruker SHELXTL'
_computing_structure_solution 'Bruker SHELXTL'
_diffrn_ambient_temperature 158(2)
_diffrn_detector_area_resol_mean 0.80
_diffrn_measured_fraction_theta_full 0.994
_diffrn_measured_fraction_theta_max 0.994
_diffrn_measurement_device_type 'CCD area detector'
_diffrn_measurement_method 'phi and omega scans'
_diffrn_radiation_monochromator graphite
_diffrn_radiation_source 'sealed tube'
_diffrn_radiation_type MoK\a
_diffrn_radiation_wavelength 0.71073
_diffrn_reflns_av_R_equivalents 0.0485
_diffrn_reflns_av_sigmaI/netI 0.0566
_diffrn_reflns_limit_h_max 10
_diffrn_reflns_limit_h_min -10
_diffrn_reflns_limit_k_max 28
_diffrn_reflns_limit_k_min -28
_diffrn_reflns_limit_l_max 13
_diffrn_reflns_limit_l_min -13
_diffrn_reflns_number 17203
_diffrn_reflns_theta_full 26.37
_diffrn_reflns_theta_max 26.37
_diffrn_reflns_theta_min 2.14
_exptl_absorpt_coefficient_mu 0.078
_exptl_absorpt_correction_T_max 1.000
_exptl_absorpt_correction_T_min 0.763
_exptl_absorpt_correction_type multi-scan
_exptl_absorpt_process_details 'Blessing, Acta Cryst. (1995) A51 33-38.'
_exptl_crystal_colour yellow
_exptl_crystal_density_diffrn 1.205
_exptl_crystal_density_method 'not measured'
_exptl_crystal_description plate
_exptl_crystal_F_000 808
_exptl_crystal_size_max 0.38
_exptl_crystal_size_mid 0.28
_exptl_crystal_size_min 0.12
_refine_diff_density_max 0.148
_refine_diff_density_min -0.149
_refine_diff_density_rms 0.034
_refine_ls_abs_structure_details 'Flack H D (1983), Acta Cryst. A39, 876-881'
_refine_ls_abs_structure_Flack -0.1(8)
_refine_ls_extinction_coef 0.0027(7)
_refine_ls_extinction_expression Fc^*^=kFc[1+0.001xFc^2^\l^3^/sin(2\q)]^-1/4^
_refine_ls_extinction_method SHELXL
_refine_ls_goodness_of_fit_ref 0.991
_refine_ls_hydrogen_treatment refall
_refine_ls_matrix_type full
_refine_ls_number_parameters 739
_refine_ls_number_reflns 8142
_refine_ls_number_restraints 1
_refine_ls_restrained_S_all 0.991
_refine_ls_R_factor_all 0.0661
_refine_ls_R_factor_gt 0.0427
_refine_ls_shift/su_max 0.003
_refine_ls_shift/su_mean 0.000
_refine_ls_structure_factor_coef Fsqd
_refine_ls_weighting_details 'calc w=1/[\s^2^(Fo^2^)+(0.0484P)^2^+0.0000P] where P=(Fo^2^+2Fc^2^)/3'
_refine_ls_weighting_scheme calc
_refine_ls_wR_factor_gt 0.0861
_refine_ls_wR_factor_ref 0.0921
_reflns_number_gt 6019
_reflns_number_total 8142
_reflns_threshold_expression >2sigma(I)
_cod_data_source_file jo061002qsi20060620_082441.cif
_cod_depositor_comments
;
The following automatic conversions were performed:
'_symmetry_cell_setting' value 'Monoclinic' changed to 'monoclinic'
according to '/home/saulius/struct/CIF-dictionaries/cif_core.dic'
dictionary named 'cif_core.dic' version 2.4.1 from 2010-06-29.

Automatic conversion script
Id: cif_fix_enum 1527 2010-12-29 10:47:43Z saulius 
;
_cod_original_sg_symbol_H-M 'P 21'
_cod_database_code 4021907

loop_
_symmetry_equiv_pos_as_xyz
'x, y, z'
'-x, y+1/2, -z'

loop_
_atom_site_label
_atom_site_type_symbol
_atom_site_fract_x
_atom_site_fract_y
_atom_site_fract_z
_atom_site_U_iso_or_equiv
_atom_site_adp_type
_atom_site_occupancy
_atom_site_symmetry_multiplicity
_atom_site_calc_flag
F1 F 0.8065(2) 0.63965(8) 0.94333(17) 0.0356(5) Uani 1 1 d
F2 F 0.8927(2) 0.76125(8) 1.44741(17) 0.0381(5) Uani 1 1 d
O1 O 0.6121(3) 0.71178(9) 0.9340(2) 0.0358(6) Uani 1 1 d
O2 O 1.0850(3) 0.68845(9) 1.4381(2) 0.0344(5) Uani 1 1 d
N1 N 0.7603(3) 0.68284(11) 0.7416(2) 0.0290(6) Uani 1 1 d
N2 N 0.9392(3) 0.72022(11) 1.2434(2) 0.0288(6) Uani 1 1 d
C1 C 0.6262(4) 0.76839(14) 0.8988(3) 0.0308(8) Uani 1 1 d
C2 C 0.5567(4) 0.81267(17) 0.9678(4) 0.0351(8) Uani 1 1 d
H2 H 0.503(4) 0.8016(15) 1.024(4) 0.037(11) Uiso 1 1 d
C3 C 0.5743(5) 0.87079(17) 0.9358(4) 0.0434(10) Uani 1 1 d
H3 H 0.520(4) 0.9048(15) 0.981(3) 0.044(10) Uiso 1 1 d
C4 C 0.6626(5) 0.88741(16) 0.8304(4) 0.0461(10) Uani 1 1 d
H4 H 0.679(4) 0.9339(17) 0.803(3) 0.054(11) Uiso 1 1 d
C5 C 0.7307(4) 0.84420(15) 0.7593(4) 0.0392(9) Uani 1 1 d
H5 H 0.788(4) 0.8517(17) 0.686(4) 0.053(12) Uiso 1 1 d
C6 C 0.7121(4) 0.78388(14) 0.7917(3) 0.0307(8) Uani 1 1 d
C7 C 0.7795(4) 0.73863(15) 0.7166(3) 0.0303(8) Uani 1 1 d
H7 H 0.835(4) 0.7502(17) 0.633(4) 0.055(11) Uiso 1 1 d
C8 C 0.8368(4) 0.63830(16) 0.6606(3) 0.0337(8) Uani 1 1 d
H8A H 0.865(4) 0.6055(16) 0.709(3) 0.037(10) Uiso 1 1 d
H8B H 0.934(5) 0.6591(16) 0.615(4) 0.056(11) Uiso 1 1 d
C9 C 0.7345(4) 0.61092(13) 0.5582(3) 0.0296(7) Uani 1 1 d
C10 C 0.7273(4) 0.55037(15) 0.5448(4) 0.0393(8) Uani 1 1 d
H10 H 0.782(4) 0.5256(16) 0.605(4) 0.048(11) Uiso 1 1 d
C11 C 0.6401(5) 0.52511(18) 0.4480(4) 0.0500(11) Uani 1 1 d
H11 H 0.645(4) 0.4789(15) 0.429(4) 0.048(10) Uiso 1 1 d
C12 C 0.5566(5) 0.55983(19) 0.3668(4) 0.0460(10) Uani 1 1 d
H12 H 0.503(5) 0.5432(18) 0.304(4) 0.063(13) Uiso 1 1 d
C13 C 0.5634(5) 0.6209(2) 0.3772(4) 0.0437(10) Uani 1 1 d
H13 H 0.510(4) 0.6445(16) 0.340(3) 0.040(11) Uiso 1 1 d
C14 C 0.6528(4) 0.64612(16) 0.4741(3) 0.0364(8) Uani 1 1 d
H14 H 0.651(4) 0.6877(18) 0.488(3) 0.048(11) Uiso 1 1 d
C15 C 0.5553(4) 0.60963(15) 0.8466(3) 0.0281(7) Uani 1 1 d
H15 H 0.592(4) 0.5760(16) 0.796(4) 0.047(11) Uiso 1 1 d
C16 C 0.4104(4) 0.63387(15) 0.7754(3) 0.0338(8) Uani 1 1 d
H16A H 0.422(3) 0.6852(14) 0.766(3) 0.029(8) Uiso 1 1 d
H16B H 0.417(3) 0.6208(13) 0.680(3) 0.020(8) Uiso 1 1 d
C17 C 0.2594(4) 0.61679(15) 0.8394(4) 0.0366(8) Uani 1 1 d
H17 H 0.164(4) 0.6341(13) 0.789(3) 0.028(8) Uiso 1 1 d
C18 C 0.2585(4) 0.54937(14) 0.8740(3) 0.0339(8) Uani 1 1 d
C19 C 0.3490(4) 0.56830(14) 0.9957(3) 0.0352(8) Uani 1 1 d
H19 H 0.337(4) 0.5395(14) 1.083(3) 0.038(9) Uiso 1 1 d
C20 C 0.2727(5) 0.62965(16) 0.9842(4) 0.0431(9) Uani 1 1 d
H20A H 0.330(4) 0.6674(14) 1.007(3) 0.028(8) Uiso 1 1 d
H20B H 0.170(5) 0.6332(17) 1.035(4) 0.062(12) Uiso 1 1 d
C21 C 0.5213(4) 0.57848(14) 0.9766(3) 0.0324(8) Uani 1 1 d
H21 H 0.559(3) 0.6059(11) 1.053(3) 0.012(7) Uiso 1 1 d
C22 C 0.6166(5) 0.52127(15) 0.9911(4) 0.0362(8) Uani 1 1 d
H22A H 0.589(4) 0.5042(16) 1.082(4) 0.055(11) Uiso 1 1 d
H22B H 0.730(5) 0.5255(15) 0.991(4) 0.045(10) Uiso 1 1 d
H22C H 0.582(4) 0.4905(13) 0.922(3) 0.029(8) Uiso 1 1 d
C23 C 0.3228(5) 0.50486(17) 0.7798(4) 0.0400(9) Uani 1 1 d
H23A H 0.330(4) 0.4660(16) 0.818(3) 0.029(9) Uiso 1 1 d
H23B H 0.424(5) 0.5156(16) 0.749(4) 0.046(11) Uiso 1 1 d
H23C H 0.251(4) 0.4972(13) 0.692(3) 0.034(9) Uiso 1 1 d
C24 C 0.0975(5) 0.5284(2) 0.9075(5) 0.0497(11) Uani 1 1 d
H24A H 0.043(5) 0.521(2) 0.832(5) 0.068(15) Uiso 1 1 d
H24B H 0.042(5) 0.5585(18) 0.950(4) 0.051(11) Uiso 1 1 d
H24C H 0.108(6) 0.490(2) 0.963(5) 0.093(17) Uiso 1 1 d
C25 C 1.0747(4) 0.63272(14) 1.3980(3) 0.0293(7) Uani 1 1 d
C26 C 1.1473(4) 0.58749(17) 1.4650(4) 0.0393(9) Uani 1 1 d
H26 H 1.207(4) 0.6000(13) 1.548(3) 0.036(9) Uiso 1 1 d
C27 C 1.1365(5) 0.52973(17) 1.4234(4) 0.0423(10) Uani 1 1 d
H27 H 1.181(4) 0.5038(15) 1.465(3) 0.035(10) Uiso 1 1 d
C28 C 1.0523(5) 0.51511(17) 1.3138(4) 0.0475(10) Uani 1 1 d
H28 H 1.053(3) 0.4735(14) 1.294(3) 0.024(8) Uiso 1 1 d
C29 C 0.9799(4) 0.55958(16) 1.2474(4) 0.0419(9) Uani 1 1 d
H29 H 0.915(4) 0.5541(15) 1.163(4) 0.041(10) Uiso 1 1 d
C30 C 0.9921(4) 0.61849(14) 1.2856(3) 0.0316(8) Uani 1 1 d
C31 C 0.9238(4) 0.66546(15) 1.2144(3) 0.0321(8) Uani 1 1 d
H31 H 0.853(4) 0.6567(13) 1.148(3) 0.028(8) Uiso 1 1 d
C32 C 0.8643(4) 0.76584(17) 1.1624(3) 0.0335(8) Uani 1 1 d
H32A H 0.831(4) 0.8019(14) 1.220(3) 0.028(8) Uiso 1 1 d
H32B H 0.773(4) 0.7454(14) 1.124(3) 0.034(9) Uiso 1 1 d
C33 C 0.9693(4) 0.79296(13) 1.0636(3) 0.0302(7) Uani 1 1 d
C34 C 1.0417(4) 0.75743(16) 0.9749(3) 0.0384(9) Uani 1 1 d
H34 H 1.026(3) 0.7100(13) 0.967(3) 0.026(8) Uiso 1 1 d
C35 C 1.1372(4) 0.78223(17) 0.8838(4) 0.0412(9) Uani 1 1 d
H35 H 1.203(5) 0.7575(19) 0.806(4) 0.072(12) Uiso 1 1 d
C36 C 1.1572(4) 0.84262(18) 0.8787(4) 0.0459(10) Uani 1 1 d
H36 H 1.246(5) 0.8602(17) 0.808(4) 0.067(13) Uiso 1 1 d
C37 C 1.0858(5) 0.87858(19) 0.9673(4) 0.0474(10) Uani 1 1 d
H37 H 1.107(4) 0.9208(15) 0.967(3) 0.040(10) Uiso 1 1 d
C38 C 0.9920(4) 0.85374(16) 1.0590(4) 0.0390(8) Uani 1 1 d
H38 H 0.941(4) 0.8788(15) 1.117(3) 0.035(9) Uiso 1 1 d
C39 C 1.1439(4) 0.79164(15) 1.3543(3) 0.0303(8) Uani 1 1 d
H39 H 1.097(4) 0.8195(15) 1.294(3) 0.041(10) Uiso 1 1 d
C40 C 1.2874(4) 0.76782(16) 1.2864(3) 0.0352(8) Uani 1 1 d
H40A H 1.286(3) 0.7264(14) 1.287(3) 0.019(8) Uiso 1 1 d
H40B H 1.284(4) 0.7809(16) 1.193(4) 0.050(11) Uiso 1 1 d
C41 C 1.4368(4) 0.78574(15) 1.3507(4) 0.0337(8) Uani 1 1 d
H41 H 1.519(4) 0.7715(14) 1.315(3) 0.030(9) Uiso 1 1 d
C42 C 1.4375(4) 0.85287(15) 1.3818(3) 0.0343(8) Uani 1 1 d
C43 C 1.3481(4) 0.83445(14) 1.5043(3) 0.0339(8) Uani 1 1 d
H43 H 1.370(3) 0.8571(12) 1.587(3) 0.022(7) Uiso 1 1 d
C44 C 1.4267(5) 0.77313(16) 1.4952(4) 0.0392(9) Uani 1 1 d
H44A H 1.533(5) 0.7721(16) 1.527(4) 0.049(11) Uiso 1 1 d
H44B H 1.366(4) 0.7377(15) 1.521(3) 0.039(9) Uiso 1 1 d
C45 C 1.1775(4) 0.82455(14) 1.4836(3) 0.0316(8) Uani 1 1 d
H45 H 1.136(4) 0.7936(15) 1.554(4) 0.041(9) Uiso 1 1 d
C46 C 1.0844(5) 0.88075(18) 1.4967(4) 0.0438(9) Uani 1 1 d
H46A H 1.098(5) 0.9150(18) 1.437(4) 0.058(12) Uiso 1 1 d
H46B H 1.104(5) 0.9033(17) 1.588(4) 0.062(12) Uiso 1 1 d
H46C H 0.977(4) 0.8692(13) 1.475(3) 0.032(9) Uiso 1 1 d
C47 C 1.3716(5) 0.89579(16) 1.2853(4) 0.0379(9) Uani 1 1 d
H47A H 1.383(5) 0.942(2) 1.317(4) 0.068(12) Uiso 1 1 d
H47B H 1.282(4) 0.8872(13) 1.261(3) 0.022(9) Uiso 1 1 d
H47C H 1.437(4) 0.8947(14) 1.208(4) 0.037(9) Uiso 1 1 d
C48 C 1.6009(4) 0.87448(18) 1.4179(4) 0.0418(9) Uani 1 1 d
H48A H 1.671(5) 0.8806(17) 1.328(4) 0.056(11) Uiso 1 1 d
H48B H 1.635(5) 0.8480(18) 1.481(4) 0.057(12) Uiso 1 1 d
H48C H 1.600(3) 0.9140(13) 1.445(3) 0.015(7) Uiso 1 1 d
B1 B 0.6802(5) 0.66030(18) 0.8680(4) 0.0326(9) Uani 1 1 d
B2 B 1.0182(4) 0.74119(17) 1.3734(4) 0.0299(9) Uani 1 1 d

loop_
_atom_site_aniso_label
_atom_site_aniso_U_11
_atom_site_aniso_U_22
_atom_site_aniso_U_33
_atom_site_aniso_U_23
_atom_site_aniso_U_13
_atom_site_aniso_U_12
F1 0.0347(11) 0.0439(11) 0.0283(10) -0.0018(9) -0.0027(9) -0.0045(9)
F2 0.0339(10) 0.0490(12) 0.0314(10) -0.0003(9) 0.0072(9) -0.0051(9)
O1 0.0405(14) 0.0300(13) 0.0370(14) -0.0045(11) 0.0092(11) -0.0039(10)
O2 0.0415(14) 0.0318(13) 0.0298(13) 0.0048(10) -0.0059(11) -0.0062(11)
N1 0.0283(15) 0.0350(16) 0.0236(15) -0.0035(12) -0.0017(12) -0.0003(12)
N2 0.0248(15) 0.0370(17) 0.0245(15) 0.0061(12) 0.0011(12) -0.0023(12)
C1 0.0257(18) 0.034(2) 0.0328(19) -0.0032(16) -0.0057(15) -0.0002(15)
C2 0.032(2) 0.041(2) 0.032(2) -0.0023(17) 0.0016(17) 0.0014(16)
C3 0.046(2) 0.043(2) 0.040(2) -0.0067(19) -0.0050(19) 0.0112(18)
C4 0.061(3) 0.033(2) 0.044(2) 0.0070(18) 0.000(2) 0.0038(18)
C5 0.046(2) 0.039(2) 0.033(2) 0.0026(17) 0.0006(19) -0.0021(17)
C6 0.0304(19) 0.0356(19) 0.0262(18) 0.0008(14) -0.0050(15) -0.0002(15)
C7 0.0260(18) 0.041(2) 0.0238(19) -0.0019(15) -0.0023(15) -0.0017(14)
C8 0.033(2) 0.0348(19) 0.0335(19) -0.0042(17) -0.0024(16) 0.0063(16)
C9 0.0278(18) 0.0368(18) 0.0244(17) -0.0048(14) 0.0073(15) -0.0001(14)
C10 0.048(2) 0.037(2) 0.032(2) 0.0005(16) 0.0006(18) -0.0020(17)
C11 0.062(3) 0.036(2) 0.052(3) -0.0105(18) 0.002(2) -0.0085(19)
C12 0.043(2) 0.060(3) 0.035(2) -0.0109(19) -0.0042(19) -0.004(2)
C13 0.037(2) 0.054(3) 0.040(2) -0.001(2) -0.0023(19) 0.007(2)
C14 0.034(2) 0.036(2) 0.040(2) -0.0005(17) -0.0017(16) 0.0063(15)
C15 0.0279(19) 0.0312(18) 0.0253(18) -0.0015(15) 0.0029(14) 0.0022(14)
C16 0.0293(19) 0.038(2) 0.035(2) 0.0029(17) -0.0015(15) -0.0022(15)
C17 0.034(2) 0.0330(19) 0.043(2) 0.0033(16) -0.0021(17) 0.0003(15)
C18 0.0274(19) 0.0323(18) 0.042(2) -0.0011(15) 0.0030(16) 0.0009(14)
C19 0.0363(19) 0.0313(19) 0.038(2) -0.0004(15) 0.0082(17) -0.0001(14)
C20 0.045(2) 0.038(2) 0.047(2) -0.0037(17) 0.0094(19) 0.0015(18)
C21 0.0357(19) 0.0363(19) 0.0252(19) -0.0013(15) -0.0043(15) 0.0010(15)
C22 0.038(2) 0.033(2) 0.038(2) 0.0047(17) -0.0017(18) 0.0025(16)
C23 0.036(2) 0.036(2) 0.048(2) -0.0084(18) 0.001(2) 0.0019(16)
C24 0.034(2) 0.044(2) 0.072(3) 0.000(2) 0.013(2) -0.0010(19)
C25 0.0242(17) 0.0337(19) 0.0299(18) 0.0056(15) 0.0039(14) -0.0039(15)
C26 0.031(2) 0.047(2) 0.040(2) 0.0122(18) 0.0026(17) -0.0040(16)
C27 0.046(2) 0.034(2) 0.048(3) 0.0111(18) 0.003(2) 0.0073(17)
C28 0.061(3) 0.030(2) 0.051(3) 0.0035(18) 0.014(2) 0.0016(18)
C29 0.047(2) 0.042(2) 0.037(2) 0.0014(17) 0.005(2) -0.0022(17)
C30 0.0309(19) 0.0359(19) 0.0281(19) 0.0069(14) 0.0029(15) -0.0045(14)
C31 0.0302(19) 0.041(2) 0.0253(19) 0.0029(15) -0.0008(16) -0.0055(14)
C32 0.0285(19) 0.048(2) 0.0237(18) 0.0043(16) -0.0024(15) 0.0010(17)
C33 0.0287(17) 0.0389(18) 0.0230(17) 0.0014(15) -0.0033(15) 0.0051(14)
C34 0.035(2) 0.043(2) 0.038(2) -0.0003(17) -0.0059(17) 0.0022(16)
C35 0.032(2) 0.057(3) 0.035(2) 0.0035(18) 0.0069(17) 0.0036(18)
C36 0.037(2) 0.055(3) 0.045(2) 0.016(2) 0.0037(19) 0.0009(19)
C37 0.054(3) 0.042(2) 0.046(2) 0.0089(19) 0.000(2) -0.0004(19)
C38 0.043(2) 0.041(2) 0.032(2) 0.0034(17) 0.0000(17) 0.0080(17)
C39 0.0278(18) 0.0347(19) 0.0283(19) 0.0030(15) -0.0037(15) 0.0010(15)
C40 0.039(2) 0.032(2) 0.034(2) -0.0022(17) 0.0035(16) -0.0043(16)
C41 0.0233(18) 0.0359(19) 0.042(2) 0.0007(16) 0.0023(16) 0.0032(15)
C42 0.031(2) 0.0385(19) 0.0332(19) 0.0030(15) -0.0029(16) -0.0039(15)
C43 0.040(2) 0.0339(19) 0.0281(19) -0.0021(15) -0.0023(16) -0.0031(15)
C44 0.039(2) 0.034(2) 0.044(2) 0.0056(17) -0.0060(18) 0.0025(17)
C45 0.040(2) 0.0298(18) 0.0255(18) -0.0005(14) 0.0000(15) -0.0029(15)
C46 0.042(3) 0.041(2) 0.049(3) -0.009(2) 0.003(2) -0.0007(18)
C47 0.032(2) 0.044(2) 0.038(2) 0.0057(17) 0.0011(19) -0.0074(17)
C48 0.036(2) 0.039(2) 0.051(3) 0.001(2) -0.009(2) -0.0045(17)
B1 0.029(2) 0.041(2) 0.028(2) -0.0048(17) -0.0005(17) 0.0015(17)
B2 0.034(2) 0.031(2) 0.025(2) -0.0010(16) 0.0029(17) 0.0021(16)

loop_
_atom_type_symbol
_atom_type_description
_atom_type_scat_dispersion_real
_atom_type_scat_dispersion_imag
_atom_type_scat_source
C C 0.0033 0.0016 'International Tables Vol C Tables 4.2.6.8 and 6.1.1.4'
H H 0.0000 0.0000 'International Tables Vol C Tables 4.2.6.8 and 6.1.1.4'
B B 0.0013 0.0007 'International Tables Vol C Tables 4.2.6.8 and 6.1.1.4'
N N 0.0061 0.0033 'International Tables Vol C Tables 4.2.6.8 and 6.1.1.4'
O O 0.0106 0.0060 'International Tables Vol C Tables 4.2.6.8 and 6.1.1.4'
F F 0.0171 0.0103 'International Tables Vol C Tables 4.2.6.8 and 6.1.1.4'

loop_
_geom_angle_atom_site_label_1
_geom_angle_atom_site_label_2
_geom_angle_atom_site_label_3
_geom_angle
C1 O1 B1 125.8(3)
C25 O2 B2 126.0(2)
C7 N1 C8 119.0(3)
C7 N1 B1 122.5(3)
C8 N1 B1 117.7(3)
C31 N2 C32 119.2(3)
C31 N2 B2 122.3(3)
C32 N2 B2 118.0(3)
O1 C1 C2 120.5(3)
O1 C1 C6 120.8(3)
C2 C1 C6 118.7(3)
C3 C2 C1 121.3(4)
C2 C3 C4 121.0(4)
C5 C4 C3 118.8(3)
C4 C5 C6 120.4(4)
C1 C6 C5 119.8(3)
C1 C6 C7 119.4(3)
C5 C6 C7 120.8(3)
N1 C7 C6 122.2(3)
N1 C8 C9 114.3(3)
C10 C9 C14 118.9(3)
C10 C9 C8 120.1(3)
C14 C9 C8 121.0(3)
C9 C10 C11 120.5(4)
C12 C11 C10 120.6(4)
C11 C12 C13 120.0(4)
C12 C13 C14 119.1(4)
C9 C14 C13 120.9(4)
C21 C15 C16 114.4(3)
C21 C15 B1 109.5(3)
C16 C15 B1 111.7(3)
C17 C16 C15 113.7(3)
C16 C17 C20 108.7(3)
C16 C17 C18 110.5(3)
C20 C17 C18 87.5(3)
C23 C18 C24 106.8(3)
C23 C18 C19 121.6(3)
C24 C18 C19 111.3(3)
C23 C18 C17 119.4(3)
C24 C18 C17 111.1(3)
C19 C18 C17 85.4(3)
C21 C19 C20 106.3(3)
C21 C19 C18 115.5(3)
C20 C19 C18 87.9(3)
C19 C20 C17 86.5(3)
C19 C21 C22 113.1(3)
C19 C21 C15 111.8(3)
C22 C21 C15 110.9(3)
O2 C25 C26 120.4(3)
O2 C25 C30 120.7(3)
C26 C25 C30 118.9(3)
C27 C26 C25 120.3(4)
C26 C27 C28 121.1(4)
C29 C28 C27 118.8(4)
C28 C29 C30 121.2(4)
C29 C30 C25 119.6(3)
C29 C30 C31 121.9(3)
C25 C30 C31 118.5(3)
N2 C31 C30 123.4(3)
N2 C32 C33 113.7(3)
C34 C33 C38 118.9(3)
C34 C33 C32 120.4(3)
C38 C33 C32 120.7(3)
C33 C34 C35 120.5(3)
C36 C35 C34 120.2(4)
C35 C36 C37 119.8(4)
C36 C37 C38 119.9(4)
C37 C38 C33 120.6(4)
C40 C39 C45 114.3(3)
C40 C39 B2 111.9(3)
C45 C39 B2 110.9(3)
C41 C40 C39 113.8(3)
C40 C41 C44 109.3(3)
C40 C41 C42 110.8(3)
C44 C41 C42 88.5(3)
C47 C42 C41 119.0(3)
C47 C42 C48 108.0(3)
C41 C42 C48 111.1(3)
C47 C42 C43 121.8(3)
C41 C42 C43 84.9(2)
C48 C42 C43 110.4(3)
C45 C43 C44 107.2(3)
C45 C43 C42 114.7(3)
C44 C43 C42 87.8(3)
C41 C44 C43 85.6(3)
C46 C45 C43 113.1(3)
C46 C45 C39 112.1(3)
C43 C45 C39 111.8(3)
F1 B1 O1 108.1(3)
F1 B1 N1 102.7(3)
O1 B1 N1 108.6(3)
F1 B1 C15 111.8(3)
O1 B1 C15 110.5(3)
N1 B1 C15 114.7(3)
F2 B2 O2 108.1(3)
F2 B2 N2 103.0(3)
O2 B2 N2 108.6(3)
F2 B2 C39 112.1(3)
O2 B2 C39 110.9(3)
N2 B2 C39 113.7(3)

loop_
_geom_bond_atom_site_label_1
_geom_bond_atom_site_label_2
_geom_bond_distance
F1 B1 1.435(4)
F2 B2 1.424(4)
O1 C1 1.337(4)
O1 B1 1.481(4)
O2 C25 1.331(4)
O2 B2 1.490(4)
N1 C7 1.299(4)
N1 C8 1.480(4)
N1 B1 1.588(5)
N2 C31 1.282(4)
N2 C32 1.487(4)
N2 B2 1.597(5)
C1 C2 1.379(5)
C1 C6 1.400(5)
C2 C3 1.365(5)
C3 C4 1.404(6)
C4 C5 1.368(6)
C5 C6 1.415(5)
C6 C7 1.421(5)
C8 C9 1.526(5)
C9 C10 1.377(5)
C9 C14 1.385(5)
C10 C11 1.391(5)
C11 C12 1.368(6)
C12 C13 1.385(6)
C13 C14 1.402(5)
C15 C21 1.564(5)
C15 C16 1.570(5)
C15 B1 1.600(5)
C16 C17 1.538(5)
C17 C20 1.549(6)
C17 C18 1.567(5)
C18 C23 1.520(5)
C18 C24 1.533(5)
C18 C19 1.559(5)
C19 C21 1.543(5)
C19 C20 1.545(5)
C21 C22 1.547(5)
C25 C26 1.393(5)
C25 C30 1.417(5)
C26 C27 1.380(5)
C27 C28 1.402(6)
C28 C29 1.376(5)
C29 C30 1.394(5)
C30 C31 1.428(5)
C32 C33 1.519(5)
C33 C34 1.385(5)
C33 C38 1.389(5)
C34 C35 1.391(5)
C35 C36 1.377(5)
C36 C37 1.386(6)
C37 C38 1.387(5)
C39 C40 1.547(5)
C39 C45 1.572(5)
C39 B2 1.600(5)
C40 C41 1.526(5)
C41 C44 1.545(5)
C41 C42 1.552(5)
C42 C47 1.514(5)
C42 C48 1.560(5)
C42 C43 1.564(5)
C43 C45 1.529(5)
C43 C44 1.552(5)
C45 C46 1.517(5)
